data_4104131
loop_
_publ_author_name
'Adam D. Miller'
'John F. Tannaci'
'Samuel A. Johnson'
'Hyuk Lee'
'Jennifer L. McBee'
'T. Don Tilley'

_publ_section_title
;
 Mesityl Alkyne Substituents for Control of Regiochemistry and
 Reversibility in Zirconocene Couplings: New Synthetic Strategies for
 Unsymmetrical Zirconacyclopentadienes and Conjugated Polymers
;
_journal_name_full 'Journal of the American Chemical Society'
_journal_page_first 4917
_journal_page_last 4927
_journal_paper_doi 10.1021/ja809896t
_journal_volume 131
_journal_year 2009
_chemical_formula_sum 'C51 H50 Zr'
_chemical_formula_weight 754.18
_space_group_IT_number 14
_symmetry_cell_setting monoclinic
_symmetry_Int_Tables_number 14
_symmetry_space_group_name_Hall '-P 2ybc'
_symmetry_space_group_name_H-M 'P 1 21/c 1'
_audit_creation_date 'Tue Mar 26 17:03:10 2002'
_audit_creation_method 'by teXsan'
_cell_angle_alpha 90
_cell_angle_beta 91.702(1)
_cell_angle_gamma 90
_cell_formula_units_Z 4
_cell_length_a 8.3410(2)
_cell_length_b 17.2024(4)
_cell_length_c 27.0985(6)
_cell_measurement_reflns_used 4769
_cell_measurement_temperature 127.2
_cell_measurement_theta_max 22.5
_cell_measurement_theta_min 1.5
_cell_volume 3886.52(16)
_computing_cell_refinement 'Bruker SAINT v5.04'
_computing_data_collection 'Bruker SMART v5.0'
_computing_data_reduction 'Bruker SAINT v5.04'
_computing_publication_material teXsan
_computing_structure_refinement teXsan
_computing_structure_solution SIR97
_diffrn_measured_fraction_theta_full 0.9148
_diffrn_measured_fraction_theta_max 0.9148
_diffrn_measurement_device_type 'SMART CCD'
_diffrn_measurement_method \w-scan
_diffrn_radiation_type 'Mo K\a'
_diffrn_radiation_wavelength 0.7107
_diffrn_reflns_av_R_equivalents 0.040
_diffrn_reflns_limit_h_max 9
_diffrn_reflns_limit_h_min 0
_diffrn_reflns_limit_k_max 20
_diffrn_reflns_limit_k_min 0
_diffrn_reflns_limit_l_max 31
_diffrn_reflns_limit_l_min -27
_diffrn_reflns_number 6244
_diffrn_reflns_theta_full 24.66
_diffrn_reflns_theta_max 24.66
_exptl_absorpt_coefficient_mu 0.318
_exptl_absorpt_correction_T_max 0.953
_exptl_absorpt_correction_T_min 0.601
_exptl_absorpt_correction_type empirical
_exptl_absorpt_process_details 'Blessing, 1995'
_exptl_crystal_colour red
_exptl_crystal_density_diffrn 1.289
_exptl_crystal_density_method 'not measured'
_exptl_crystal_description columnar
_exptl_crystal_size_max 0.290
_exptl_crystal_size_mid 0.150
_exptl_crystal_size_min 0.150
_refine_diff_density_max 0.73
_refine_diff_density_min -0.67
_refine_ls_extinction_method none
_refine_ls_goodness_of_fit_ref 1.400
_refine_ls_hydrogen_treatment noref
_refine_ls_number_parameters 469
_refine_ls_number_reflns 4058
_refine_ls_R_factor_gt 0.0403
_refine_ls_shift/su_max 0.0001
_refine_ls_structure_factor_coef F
_refine_ls_weighting_details 'w = 1/[\s^2^(Fo) + 0.00022|Fo|^2^]'
_refine_ls_weighting_scheme calc
_refine_ls_wR_factor_ref 0.0450
_reflns_number_gt 4058
_reflns_number_total 6027
_reflns_threshold_expression F^2^>3.0\s(F^2^)
_cod_data_source_file ja809896t_si_002.cif
_cod_data_source_block sjb12_for_Sam_Johsnon_@_-1
_cod_original_cell_volume 3886.5(2)
_cod_original_sg_symbol_H-M 'P 21/c '
_cod_original_formula_sum 'C51 H50 Zr '
_cod_database_code 4104131

loop_
_symmetry_equiv_pos_as_xyz
x,y,z
-x,1/2+y,1/2-z
-x,-y,-z
x,1/2-y,1/2+z

loop_
_atom_site_label
_atom_site_type_symbol
_atom_site_fract_x
_atom_site_fract_y
_atom_site_fract_z
_atom_site_U_iso_or_equiv
_atom_site_adp_type
_atom_site_occupancy
_atom_site_calc_flag
_atom_site_refinement_flags
Zr1 Zr 0.47499(5) 0.11691(2) 0.29674(1) 0.0140(1) Uani 1.00 d .
C1 C 0.6632(5) 0.2060(2) 0.2522(2) 0.023(1) Uani 1.00 d .
C2 C 0.5863(5) 0.1590(3) 0.2163(2) 0.028(1) Uani 1.00 d .
C3 C 0.6396(5) 0.0827(3) 0.2238(2) 0.031(1) Uani 1.00 d .
C4 C 0.7470(5) 0.0812(3) 0.2640(2) 0.026(1) Uani 1.00 d .
C5 C 0.7623(5) 0.1582(2) 0.2821(1) 0.022(1) Uani 1.00 d .
C6 C 0.1983(5) 0.0788(2) 0.3262(2) 0.021(1) Uani 1.00 d .
C7 C 0.1819(5) 0.0890(2) 0.2750(2) 0.023(1) Uani 1.00 d .
C8 C 0.2734(5) 0.0321(2) 0.2518(2) 0.022(1) Uani 1.00 d .
C9 C 0.3485(5) -0.0138(2) 0.2890(2) 0.026(1) Uani 1.00 d .
C10 C 0.3001(5) 0.0143(2) 0.3351(2) 0.023(1) Uani 1.00 d .
C11 C 0.3782(4) 0.2301(2) 0.3267(1) 0.014(1) Uani 1.00 d .
C12 C 0.4281(4) 0.2429(2) 0.3745(1) 0.012(1) Uani 1.00 d .
C13 C 0.5414(4) 0.1856(2) 0.3993(1) 0.012(1) Uani 1.00 d .
C14 C 0.5911(4) 0.1217(2) 0.3735(1) 0.013(1) Uani 1.00 d .
C15 C 0.2574(5) 0.2803(2) 0.3009(1) 0.018(1) Uani 1.00 d .
C16 C 0.1120(5) 0.3016(2) 0.3219(2) 0.021(1) Uani 1.00 d .
C17 C -0.0006(5) 0.3477(2) 0.2965(2) 0.029(1) Uani 1.00 d .
C18 C 0.0294(5) 0.3736(2) 0.2493(2) 0.031(1) Uani 1.00 d .
C19 C 0.1691(6) 0.3528(2) 0.2277(2) 0.030(1) Uani 1.00 d .
C20 C 0.2816(5) 0.3058(2) 0.2527(2) 0.024(1) Uani 1.00 d .
C21 C 0.3828(4) 0.3167(2) 0.4010(1) 0.013(1) Uani 1.00 d .
C22 C 0.2763(5) 0.3176(2) 0.4399(1) 0.016(1) Uani 1.00 d .
C23 C 0.2342(5) 0.3887(2) 0.4618(1) 0.020(1) Uani 1.00 d .
C24 C 0.2949(5) 0.4594(2) 0.4456(2) 0.020(1) Uani 1.00 d .
C25 C 0.3961(5) 0.4575(2) 0.4063(2) 0.021(1) Uani 1.00 d .
C26 C 0.4414(4) 0.3888(2) 0.3831(1) 0.015(1) Uani 1.00 d .
C27 C 0.1994(5) 0.2443(2) 0.4589(1) 0.021(1) Uani 1.00 d .
C28 C 0.2528(6) 0.5353(2) 0.4702(2) 0.035(1) Uani 1.00 d .
C29 C 0.5494(5) 0.3936(2) 0.3401(1) 0.021(1) Uani 1.00 d .
C30 C 0.5905(4) 0.1954(2) 0.4531(1) 0.014(1) Uani 1.00 d .
C31 C 0.5304(4) 0.1418(2) 0.4874(1) 0.013(1) Uani 1.00 d .
C32 C 0.5825(4) 0.1451(2) 0.5366(1) 0.016(1) Uani 1.00 d .
C33 C 0.6956(5) 0.1995(2) 0.5535(1) 0.018(1) Uani 1.00 d .
C34 C 0.7534(4) 0.2516(2) 0.5191(2) 0.020(1) Uani 1.00 d .
C35 C 0.7030(4) 0.2513(2) 0.4697(1) 0.015(1) Uani 1.00 d .
C36 C 0.4126(5) 0.0787(2) 0.4714(1) 0.017(1) Uani 1.00 d .
C37 C 0.7506(5) 0.2016(2) 0.6072(2) 0.029(1) Uani 1.00 d .
C38 C 0.7757(5) 0.3084(2) 0.4346(2) 0.024(1) Uani 1.00 d .
C39 C 0.7142(4) 0.0665(2) 0.3934(1) 0.013(1) Uani 1.00 d .
C40 C 0.6972(5) -0.0142(2) 0.3859(1) 0.020(1) Uani 1.00 d .
C41 C 0.8111(5) -0.0669(2) 0.4043(2) 0.025(1) Uani 1.00 d .
C42 C 0.9462(5) -0.0408(2) 0.4301(2) 0.025(1) Uani 1.00 d .
C43 C 0.9679(5) 0.0386(2) 0.4364(2) 0.025(1) Uani 1.00 d .
C44 C 0.8542(5) 0.0910(2) 0.4185(2) 0.020(1) Uani 1.00 d .
C45 C 0.2380(5) 0.3627(3) 0.6072(2) 0.029(1) Uani 1.00 d .
C46 C 0.1331(6) 0.3288(2) 0.6393(2) 0.035(1) Uani 1.00 d .
C47 C 0.0064(5) 0.3699(3) 0.6582(2) 0.033(1) Uani 1.00 d .
C48 C -0.0173(5) 0.4467(3) 0.6459(2) 0.032(1) Uani 1.00 d .
C49 C 0.0864(5) 0.4816(3) 0.6135(2) 0.031(1) Uani 1.00 d .
C50 C 0.2130(5) 0.4401(3) 0.5945(2) 0.028(1) Uani 1.00 d .
C51 C 0.3756(6) 0.3178(3) 0.5862(2) 0.051(2) Uani 1.00 d .
C101 C 0.6797 0.1374 0.2477 0.0038 Uiso 0.00 d P
C102 C 0.2604 0.0401 0.2954 0.0038 Uiso 0.00 d P
H1 H 0.6503 0.2605 0.2557 0.0277 Uiso 1.00 calc .
H2 H 0.5116 0.1759 0.1914 0.0339 Uiso 1.00 calc .
H3 H 0.6076 0.0390 0.2045 0.0367 Uiso 1.00 calc .
H4 H 0.8005 0.0366 0.2770 0.0309 Uiso 1.00 calc .
H5 H 0.8277 0.1745 0.3095 0.0261 Uiso 1.00 calc .
H6 H 0.1497 0.1099 0.3506 0.0252 Uiso 1.00 calc .
H7 H 0.1192 0.1279 0.2587 0.0281 Uiso 1.00 calc .
H8 H 0.2831 0.0255 0.2172 0.0265 Uiso 1.00 calc .
H9 H 0.4191 -0.0562 0.2838 0.0307 Uiso 1.00 calc .
H10 H 0.3305 -0.0064 0.3666 0.0278 Uiso 1.00 calc .
H11 H 0.0896 0.2841 0.3542 0.0258 Uiso 1.00 calc .
H12 H -0.0979 0.3614 0.3116 0.0345 Uiso 1.00 calc .
H13 H -0.0464 0.4056 0.2320 0.0369 Uiso 1.00 calc .
H14 H 0.1901 0.3705 0.1953 0.0364 Uiso 1.00 calc .
H15 H 0.3764 0.2908 0.2366 0.0287 Uiso 1.00 calc .
H16 H 0.1626 0.3884 0.4884 0.0239 Uiso 1.00 calc .
H17 H 0.4371 0.5053 0.3944 0.0252 Uiso 1.00 calc .
H18 H 0.1831 0.2087 0.4324 0.0247 Uiso 1.00 calc .
H19 H 0.2677 0.2214 0.4835 0.0247 Uiso 1.00 calc .
H20 H 0.0992 0.2567 0.4726 0.0247 Uiso 1.00 calc .
H21 H 0.1572 0.5289 0.4880 0.0419 Uiso 1.00 calc .
H22 H 0.3378 0.5502 0.4923 0.0419 Uiso 1.00 calc .
H23 H 0.2369 0.5744 0.4458 0.0419 Uiso 1.00 calc .
H24 H 0.6206 0.4363 0.3446 0.0256 Uiso 1.00 calc .
H25 H 0.4867 0.4008 0.3106 0.0256 Uiso 1.00 calc .
H26 H 0.6094 0.3469 0.3379 0.0256 Uiso 1.00 calc .
H27 H 0.5399 0.1093 0.5595 0.0195 Uiso 1.00 calc .
H28 H 0.8307 0.2890 0.5297 0.0235 Uiso 1.00 calc .
H29 H 0.4699 0.0348 0.4601 0.0209 Uiso 1.00 calc .
H30 H 0.3502 0.0641 0.4987 0.0209 Uiso 1.00 calc .
H31 H 0.3441 0.0978 0.4456 0.0209 Uiso 1.00 calc .
H32 H 0.6613 0.1936 0.6275 0.0345 Uiso 1.00 calc .
H33 H 0.8276 0.1618 0.6132 0.0345 Uiso 1.00 calc .
H34 H 0.7975 0.2508 0.6145 0.0345 Uiso 1.00 calc .
H35 H 0.7864 0.2845 0.4032 0.0286 Uiso 1.00 calc .
H36 H 0.7081 0.3526 0.4313 0.0286 Uiso 1.00 calc .
H37 H 0.8783 0.3239 0.4471 0.0286 Uiso 1.00 calc .
H38 H 0.6060 -0.0331 0.3678 0.0237 Uiso 1.00 calc .
H39 H 0.7957 -0.1211 0.3992 0.0295 Uiso 1.00 calc .
H40 H 1.0229 -0.0766 0.4432 0.0305 Uiso 1.00 calc .
H41 H 1.0618 0.0573 0.4532 0.0295 Uiso 1.00 calc .
H42 H 0.8718 0.1451 0.4234 0.0238 Uiso 1.00 calc .
H43 H 0.1483 0.2760 0.6485 0.0414 Uiso 1.00 calc .
H44 H -0.0648 0.3449 0.6799 0.0393 Uiso 1.00 calc .
H45 H -0.1030 0.4753 0.6594 0.0380 Uiso 1.00 calc .
H46 H 0.0705 0.5343 0.6043 0.0367 Uiso 1.00 calc .
H47 H 0.2835 0.4650 0.5726 0.0341 Uiso 1.00 calc .
H48 H 0.4738 0.3430 0.5948 0.0611 Uiso 1.00 calc .
H49 H 0.3768 0.2666 0.5994 0.0611 Uiso 1.00 calc .
H50 H 0.3629 0.3153 0.5513 0.0611 Uiso 1.00 calc .

loop_
_atom_site_aniso_label
_atom_site_aniso_U_11
_atom_site_aniso_U_22
_atom_site_aniso_U_33
_atom_site_aniso_U_12
_atom_site_aniso_U_13
_atom_site_aniso_U_23
Zr1 0.0140(2) 0.0136(2) 0.0143(2) 0.0000(2) -0.0002(2) -0.0017(2)
C1 0.022(2) 0.020(2) 0.028(3) 0.000(2) 0.011(2) 0.005(2)
C2 0.024(2) 0.043(3) 0.019(3) -0.001(2) 0.005(2) 0.006(2)
C3 0.028(3) 0.037(3) 0.028(3) -0.010(2) 0.015(2) -0.017(2)
C4 0.022(2) 0.027(2) 0.029(3) 0.007(2) 0.014(2) 0.003(2)
C5 0.015(2) 0.030(3) 0.021(3) -0.007(2) 0.004(2) -0.004(2)
C6 0.017(2) 0.025(2) 0.021(3) -0.005(2) 0.003(2) -0.007(2)
C7 0.015(2) 0.030(2) 0.025(3) -0.004(2) -0.003(2) 0.000(2)
C8 0.019(2) 0.026(2) 0.021(3) -0.007(2) -0.003(2) -0.008(2)
C9 0.021(2) 0.017(2) 0.038(3) -0.007(2) 0.002(2) -0.006(2)
C10 0.023(2) 0.023(2) 0.023(3) -0.010(2) -0.003(2) 0.005(2)
C11 0.016(2) 0.017(2) 0.009(2) -0.004(2) 0.003(2) 0.004(2)
C12 0.012(2) 0.010(2) 0.014(2) 0.000(2) 0.007(2) 0.003(2)
C13 0.010(2) 0.012(2) 0.013(2) -0.002(2) -0.001(2) 0.001(2)
C14 0.014(2) 0.015(2) 0.011(2) -0.003(2) 0.007(2) 0.001(2)
C15 0.022(2) 0.010(2) 0.021(3) 0.002(2) -0.002(2) -0.004(2)
C16 0.025(2) 0.022(2) 0.018(2) 0.000(2) -0.003(2) 0.000(2)
C17 0.021(2) 0.028(2) 0.036(3) 0.008(2) -0.005(2) -0.008(2)
C18 0.032(3) 0.024(2) 0.035(3) 0.012(2) -0.013(2) -0.001(2)
C19 0.045(3) 0.026(2) 0.020(3) 0.008(2) -0.006(2) 0.005(2)
C20 0.028(3) 0.026(2) 0.017(3) 0.010(2) 0.004(2) 0.000(2)
C21 0.016(2) 0.014(2) 0.009(2) 0.002(2) -0.003(2) -0.003(2)
C22 0.017(2) 0.017(2) 0.015(2) 0.005(2) -0.006(2) 0.001(2)
C23 0.021(2) 0.025(2) 0.014(2) 0.010(2) -0.001(2) -0.004(2)
C24 0.025(2) 0.016(2) 0.018(3) 0.005(2) -0.005(2) -0.003(2)
C25 0.028(2) 0.012(2) 0.023(3) -0.002(2) -0.009(2) 0.002(2)
C26 0.015(2) 0.017(2) 0.014(2) 0.001(2) -0.004(2) 0.001(2)
C27 0.017(2) 0.022(2) 0.022(3) 0.005(2) 0.003(2) 0.002(2)
C28 0.049(3) 0.023(3) 0.033(3) 0.009(2) -0.001(3) -0.006(2)
C29 0.029(2) 0.016(2) 0.019(2) -0.005(2) 0.001(2) 0.003(2)
C30 0.013(2) 0.011(2) 0.019(2) 0.005(2) 0.000(2) 0.000(2)
C31 0.010(2) 0.011(2) 0.017(2) 0.003(2) 0.000(2) -0.003(2)
C32 0.019(2) 0.012(2) 0.019(2) 0.006(2) 0.003(2) 0.000(2)
C33 0.020(2) 0.016(2) 0.018(2) 0.008(2) 0.000(2) -0.002(2)
C34 0.016(2) 0.016(2) 0.026(3) 0.003(2) -0.005(2) -0.009(2)
C35 0.014(2) 0.012(2) 0.019(2) 0.003(2) -0.001(2) 0.000(2)
C36 0.018(2) 0.017(2) 0.018(2) 0.001(2) 0.002(2) 0.003(2)
C37 0.036(3) 0.028(3) 0.022(3) 0.003(2) -0.008(2) -0.004(2)
C38 0.023(2) 0.018(2) 0.030(3) -0.002(2) -0.006(2) 0.000(2)
C39 0.016(2) 0.016(2) 0.008(2) 0.005(2) 0.004(2) 0.000(2)
C40 0.022(2) 0.015(2) 0.021(3) 0.002(2) -0.003(2) -0.004(2)
C41 0.037(3) 0.015(2) 0.022(3) 0.010(2) 0.003(2) -0.001(2)
C42 0.025(2) 0.030(3) 0.022(3) 0.018(2) 0.001(2) 0.007(2)
C43 0.016(2) 0.031(3) 0.027(3) 0.005(2) -0.002(2) 0.000(2)
C44 0.019(2) 0.019(2) 0.023(3) 0.002(2) 0.005(2) -0.002(2)
C45 0.028(3) 0.035(3) 0.023(3) 0.003(2) -0.006(2) -0.007(2)
C46 0.046(3) 0.022(2) 0.035(3) -0.001(2) -0.014(3) 0.000(2)
C47 0.033(3) 0.040(3) 0.025(3) -0.015(2) -0.002(2) 0.001(2)
C48 0.024(3) 0.043(3) 0.028(3) 0.000(2) -0.004(2) -0.006(2)
C49 0.033(3) 0.027(2) 0.031(3) 0.002(2) -0.004(2) 0.000(2)
C50 0.022(2) 0.040(3) 0.023(3) -0.006(2) -0.003(2) -0.001(2)
C51 0.051(4) 0.063(4) 0.038(3) 0.021(3) -0.010(3) -0.014(3)

loop_
_atom_type_symbol
_atom_type_description
_atom_type_scat_dispersion_real
_atom_type_scat_dispersion_imag
_atom_type_scat_source
Zr Zr -2.967 0.560
;International Tables for Crystallography
(1992, Vol. C, Tables 4.2.6.8 and 6.1.1.1)
;
C C 0.003 0.002
;International Tables for Crystallography
(1992, Vol. C, Tables 4.2.6.8 and 6.1.1.1)
;
H H 0.000 0.000
;International Tables for Crystallography
(1992, Vol. C, Table 6.1.1.2)
;

loop_
_geom_angle_atom_site_label_1
_geom_angle_atom_site_label_2
_geom_angle_atom_site_label_3
_geom_angle
C11 ZR1 C14 77.8(1)
C11 ZR1 C101 111.46(9)
C11 ZR1 C102 102.77(9)
C14 ZR1 C101 103.16(9)
C14 ZR1 C102 110.97(9)
C101 ZR1 C102 135.76(2)
C2 C1 C5 108.1(4)
C1 C2 C3 107.6(4)
C2 C3 C4 109.1(4)
C3 C4 C5 107.6(4)
C1 C5 C4 107.6(4)
C7 C6 C10 107.9(4)
C6 C7 C8 108.5(4)
C7 C8 C9 107.9(4)
C8 C9 C10 107.9(4)
C6 C10 C9 107.7(4)
ZR1 C11 C12 112.1(3)
ZR1 C11 C15 125.1(3)
C12 C11 C15 122.3(3)
C11 C12 C13 118.9(3)
C11 C12 C21 120.8(3)
C13 C12 C21 120.0(3)
C12 C13 C14 119.5(3)
C12 C13 C30 120.2(3)
C14 C13 C30 120.2(3)
ZR1 C14 C13 111.6(3)
ZR1 C14 C39 125.5(3)
C13 C14 C39 122.8(3)
C11 C15 C16 122.9(4)
C11 C15 C20 120.4(4)
C16 C15 C20 116.6(3)
C15 C16 C17 121.7(4)
C16 C17 C18 120.1(4)
C17 C18 C19 119.4(4)
C18 C19 C20 120.9(4)
C15 C20 C19 121.3(4)
C12 C21 C22 122.7(3)
C12 C21 C26 118.5(3)
C22 C21 C26 118.7(3)
C21 C22 C23 120.0(4)
C21 C22 C27 122.2(3)
C23 C22 C27 117.9(4)
C22 C23 C24 121.8(4)
C23 C24 C25 117.3(4)
C23 C24 C28 121.6(4)
C25 C24 C28 121.1(4)
C24 C25 C26 123.2(4)
C21 C26 C25 118.9(4)
C21 C26 C29 122.4(3)
C25 C26 C29 118.7(3)
C13 C30 C31 118.0(3)
C13 C30 C35 122.8(3)
C31 C30 C35 119.0(3)
C30 C31 C32 119.8(3)
C30 C31 C36 121.3(3)
C32 C31 C36 118.9(3)
C31 C32 C33 122.0(4)
C32 C33 C34 117.3(4)
C32 C33 C37 120.9(4)
C34 C33 C37 121.9(4)
C33 C34 C35 122.8(4)
C30 C35 C34 119.3(4)
C30 C35 C38 121.4(3)
C34 C35 C38 119.2(3)
C14 C39 C40 120.7(3)
C14 C39 C44 122.7(3)
C40 C39 C44 116.5(3)
C39 C40 C41 121.6(4)
C40 C41 C42 120.3(4)
C41 C42 C43 118.9(4)
C42 C43 C44 120.8(4)
C39 C44 C43 121.8(4)
C46 C45 C50 117.9(4)
C46 C45 C51 121.5(4)
C50 C45 C51 120.6(5)
C45 C46 C47 121.5(4)
C46 C47 C48 120.5(4)
C47 C48 C49 118.7(4)
C48 C49 C50 120.6(4)
C45 C50 C49 120.7(4)

loop_
_geom_bond_atom_site_label_1
_geom_bond_atom_site_label_2
_geom_bond_distance
_geom_bond_publ_flag
ZR1 C1 2.525(4) yes
ZR1 C2 2.501(4) yes
ZR1 C3 2.510(4) yes
ZR1 C4 2.536(4) yes
ZR1 C5 2.542(4) yes
ZR1 C6 2.550(4) yes
ZR1 C7 2.544(4) yes
ZR1 C8 2.514(4) yes
ZR1 C9 2.491(4) yes
ZR1 C10 2.533(4) yes
ZR1 C11 2.267(4) yes
ZR1 C14 2.269(4) yes
ZR1 C101 2.2228(4) yes
ZR1 C102 2.2243(4) yes
C1 C2 1.405(6) yes
C1 C5 1.405(6) yes
C1 C101 1.194(4) yes
C2 C3 1.397(6) yes
C2 C101 1.195(4) yes
C3 C4 1.390(6) yes
C3 C101 1.184(4) yes
C4 C5 1.416(6) yes
C4 C101 1.196(4) yes
C5 C101 1.197(4) yes
C6 C7 1.403(6) yes
C6 C10 1.414(6) yes
C6 C102 1.198(4) yes
C7 C8 1.401(6) yes
C7 C102 1.192(4) yes
C8 C9 1.411(6) yes
C8 C102 1.197(4) yes
C9 C10 1.411(6) yes
C9 C102 1.199(4) yes
C10 C102 1.202(4) yes
C11 C12 1.369(5) yes
C11 C15 1.486(5) yes
C12 C13 1.510(5) yes
C12 C21 1.511(5) yes
C13 C14 1.373(5) yes
C13 C30 1.514(5) yes
C14 C39 1.488(5) yes
C15 C16 1.404(5) yes
C15 C20 1.397(6) yes
C16 C17 1.395(5) yes
C17 C18 1.383(6) yes
C18 C19 1.367(6) yes
C19 C20 1.398(5) yes
C21 C22 1.399(5) yes
C21 C26 1.422(5) yes
C22 C23 1.408(5) yes
C22 C27 1.513(5) yes
C23 C24 1.394(5) yes
C24 C25 1.379(6) yes
C24 C28 1.512(6) yes
C25 C26 1.397(5) yes
C26 C29 1.495(6) yes
C30 C31 1.411(5) yes
C30 C35 1.406(5) yes
C31 C32 1.393(5) yes
C31 C36 1.518(5) yes
C32 C33 1.395(5) yes
C33 C34 1.390(5) yes
C33 C37 1.514(5) yes
C34 C35 1.391(5) yes
C35 C38 1.506(5) yes
C39 C40 1.409(5) yes
C39 C44 1.400(5) yes
C40 C41 1.396(5) yes
C41 C42 1.383(6) yes
C42 C43 1.389(6) yes
C43 C44 1.386(5) yes
C45 C46 1.382(6) yes
C45 C50 1.389(6) yes
C45 C51 1.510(6) yes
C46 C47 1.384(6) yes
C47 C48 1.375(6) yes
C48 C49 1.387(6) yes
C49 C50 1.386(6) yes

loop_
_geom_contact_atom_site_label_1
_geom_contact_atom_site_label_2
_geom_contact_distance
_geom_contact_site_symmetry_2
ZR1 C1 2.525(4) .
ZR1 C2 2.501(4) .
ZR1 C3 2.510(4) .
ZR1 C4 2.536(4) .
ZR1 C5 2.542(4) .
ZR1 C6 2.550(4) .
ZR1 C7 2.544(4) .
ZR1 C8 2.514(4) .
ZR1 C10 2.533(4) .
C7 C47 3.518(6) 4_554
C28 C49 3.585(6) 3_566
C33 C51 3.491(6) .
C36 C36 3.425(7) 3_656

loop_
_geom_torsion_atom_site_label_1
_geom_torsion_atom_site_label_2
_geom_torsion_atom_site_label_3
_geom_torsion_atom_site_label_4
_geom_torsion
ZR1 C11 C12 C13 2.8(4)
ZR1 C11 C12 C21 177.5(3)
ZR1 C11 C15 C16 123.4(3)
ZR1 C11 C15 C20 -53.5(5)
ZR1 C14 C13 C12 -2.2(4)
ZR1 C14 C13 C30 173.5(3)
ZR1 C14 C39 C40 -44.1(5)
ZR1 C14 C39 C44 133.3(3)
C5 C101 ZR1 C11 68.7(2)
C5 C101 ZR1 C14 -13.1(2)
C6 C102 ZR1 C11 -22.9(2)
C6 C102 ZR1 C14 58.7(2)
C11 ZR1 C14 C13 2.7(3)
C11 ZR1 C14 C39 -173.5(3)
C11 C12 C13 C14 -0.4(5)
C11 C12 C13 C30 -176.1(3)
C11 C12 C21 C22 110.9(4)
C11 C12 C21 C26 -64.2(5)
C11 C15 C16 C17 -178.8(4)
C11 C15 C20 C19 179.7(4)
C12 C11 ZR1 C14 -3.0(3)
C12 C11 ZR1 C101 -102.5(3)
C12 C11 ZR1 C102 106.1(3)
C12 C11 C15 C16 -48.1(5)
C12 C11 C15 C20 135.1(4)
C12 C13 C14 C39 174.1(3)
C12 C13 C30 C31 109.3(4)
C12 C13 C30 C35 -76.1(5)
C12 C21 C22 C23 -177.6(3)
C12 C21 C22 C27 0.7(5)
C12 C21 C26 C25 178.0(3)
C12 C21 C26 C29 -1.8(5)
C13 C12 C11 C15 175.3(3)
C13 C12 C21 C22 -74.5(5)
C13 C12 C21 C26 110.4(4)
C13 C14 ZR1 C101 112.2(2)
C13 C14 ZR1 C102 -96.4(3)
C13 C14 C39 C40 140.1(4)
C13 C14 C39 C44 -42.5(6)
C13 C30 C31 C32 175.0(3)
C13 C30 C31 C36 -3.3(5)
C13 C30 C35 C34 -173.7(3)
C13 C30 C35 C38 3.4(5)
C14 ZR1 C11 C15 -175.2(3)
C14 C13 C12 C21 -175.1(3)
C14 C13 C30 C31 -66.3(5)
C14 C13 C30 C35 108.2(4)
C14 C39 C40 C41 -179.9(4)
C14 C39 C44 C43 -179.5(4)
C15 C11 ZR1 C101 85.3(3)
C15 C11 ZR1 C102 -66.1(3)
C15 C11 C12 C21 -10.1(5)
